data_4316767
loop_
_publ_author_name
'Jinzhu Chen'
'David J. Szalda'
'Etsuko Fujita'
'Carol Creutz'

_publ_section_title
;
 Iron(II) and Ruthenium(II) Complexes Containing P, N, and H Ligands:
 Structure, Spectroscopy, Electrochemistry, and Reactivity
;
_journal_name_full 'Inorganic Chemistry'
_journal_page_first 9380
_journal_page_last 9391
_journal_paper_doi 10.1021/ic101077t
_journal_volume 49
_journal_year 2010
_chemical_formula_sum 'C44 H56 B Fe N7 O P2'
_chemical_formula_weight 827.56
_chemical_name_systematic
; 
 ? 
;
_space_group_IT_number 14
_symmetry_cell_setting monoclinic
_symmetry_space_group_name_Hall '-P 2yn'
_symmetry_space_group_name_H-M 'P 1 21/n 1'
_atom_sites_solution_hydrogens geom
_atom_sites_solution_primary direct
_atom_sites_solution_secondary difmap
_audit_creation_method SHELXL-97
_cell_angle_alpha 90.00
_cell_angle_beta 100.141(2)
_cell_angle_gamma 90.00
_cell_formula_units_Z 4
_cell_length_a 14.9081(6)
_cell_length_b 16.0284(7)
_cell_length_c 17.7016(8)
_cell_measurement_reflns_used 7808
_cell_measurement_temperature 285(2)
_cell_measurement_theta_max 28.63
_cell_measurement_theta_min 3.03
_cell_volume 4163.8(3)
_computing_cell_refinement 'Bruker SAINT'
_computing_data_collection 'Bruker APEX2'
_computing_data_reduction 'Bruker SAINT'
_computing_molecular_graphics 'Bruker SHELXTL'
_computing_publication_material 'Bruker SHELXTL'
_computing_structure_refinement 'SHELXL-97 (Sheldrick, 1997)'
_computing_structure_solution 'SHELXS-97 (Sheldrick, 1990)'
_diffrn_ambient_temperature 285(2)
_diffrn_measured_fraction_theta_full 0.907
_diffrn_measured_fraction_theta_max 0.907
_diffrn_measurement_device_type 'Bruker APEX-II CCD'
_diffrn_measurement_method '\f and \w scans'
_diffrn_radiation_monochromator graphite
_diffrn_radiation_source 'fine-focus sealed tube'
_diffrn_radiation_type MoK\a
_diffrn_radiation_wavelength 0.71073
_diffrn_reflns_av_R_equivalents 0.0242
_diffrn_reflns_av_sigmaI/netI 0.0421
_diffrn_reflns_limit_h_max 16
_diffrn_reflns_limit_h_min -19
_diffrn_reflns_limit_k_max 20
_diffrn_reflns_limit_k_min -21
_diffrn_reflns_limit_l_max 20
_diffrn_reflns_limit_l_min -23
_diffrn_reflns_number 20766
_diffrn_reflns_theta_full 28.77
_diffrn_reflns_theta_max 28.77
_diffrn_reflns_theta_min 1.73
_diffrn_standards_number 0
_exptl_absorpt_coefficient_mu 0.483
_exptl_absorpt_correction_T_max 0.7458
_exptl_absorpt_correction_T_min 0.6374
_exptl_absorpt_correction_type multi-scan
_exptl_absorpt_process_details
; 
      SADABS Version 2007/2 (Sheldrick, Bruker AXS Inc.) 
;
_exptl_crystal_colour red
_exptl_crystal_density_diffrn 1.320
_exptl_crystal_density_method 'not measured'
_exptl_crystal_description prism
_exptl_crystal_F_000 1752
_exptl_crystal_size_max .4
_exptl_crystal_size_mid .3
_exptl_crystal_size_min .2
_refine_diff_density_max 0.401
_refine_diff_density_min -0.409
_refine_diff_density_rms 0.051
_refine_ls_extinction_method none
_refine_ls_goodness_of_fit_ref 1.036
_refine_ls_hydrogen_treatment refU
_refine_ls_matrix_type full
_refine_ls_number_parameters 506
_refine_ls_number_reflns 9819
_refine_ls_number_restraints 0
_refine_ls_restrained_S_all 1.036
_refine_ls_R_factor_all 0.0748
_refine_ls_R_factor_gt 0.0420
_refine_ls_shift/su_max 0.001
_refine_ls_shift/su_mean 0.000
_refine_ls_structure_factor_coef Fsqd
_refine_ls_weighting_details 'calc w=1/[\s^2^(Fo^2^)+(0.0532P)^2^+1.8395P] where P=(Fo^2^+2Fc^2^)/3'
_refine_ls_weighting_scheme calc
_refine_ls_wR_factor_gt 0.1042
_refine_ls_wR_factor_ref 0.1247
_reflns_number_gt 6796
_reflns_number_total 9819
_reflns_threshold_expression >2sigma(I)
_cod_data_source_file ic101077t_si_004_2.cif
_cod_data_source_block (9)
_cod_depositor_comments
;
The following automatic conversions were performed:

'_symmetry_cell_setting' value 'Monoclinic' changed to 'monoclinic'
according to the built-in table from CIF Core dictionary named
'cif_core.dic' version 2.4.1 from
2010-06-29.

'_refine_ls_hydrogen_treatment' value 'refu' changed to
'refU' according to the built-in table from CIF Core dictionary named
'cif_core.dic' version 2.4.1 from 2010-06-29.

Automatic conversion script
Id: cif_fix_values 1646 2011-03-28 12:23:43Z adriana 
;
_cod_database_code 4316767

loop_
_symmetry_equiv_pos_as_xyz
'x, y, z'
'-x+1/2, y+1/2, -z+1/2'
'-x, -y, -z'
'x-1/2, -y-1/2, z-1/2'

loop_
_atom_site_label
_atom_site_type_symbol
_atom_site_fract_x
_atom_site_fract_y
_atom_site_fract_z
_atom_site_U_iso_or_equiv
_atom_site_adp_type
_atom_site_occupancy
_atom_site_symmetry_multiplicity
_atom_site_calc_flag
_atom_site_refinement_flags
_atom_site_disorder_assembly
_atom_site_disorder_group
Fe1 Fe 0.45417(2) 0.83640(2) 0.217361(18) 0.03720(10) Uani 1 1 d . . .
C51 C 0.32776(19) 0.8773(2) 0.16026(16) 0.0630(8) Uani 1 1 d . . .
H51 H 0.2748 0.8779 0.1813 0.0723(13) Uiso 1 1 calc R . .
C52 C 0.3578(2) 0.8107(2) 0.11884(16) 0.0682(8) Uani 1 1 d . . .
H52 H 0.3289 0.7596 0.1078 0.0723(13) Uiso 1 1 calc R . .
C53 C 0.4394(2) 0.8365(3) 0.09761(16) 0.0748(10) Uani 1 1 d . . .
H53 H 0.4743 0.8049 0.0696 0.0723(13) Uiso 1 1 calc R . .
C54 C 0.4600(2) 0.9156(2) 0.12442(17) 0.0704(9) Uani 1 1 d . . .
H54 H 0.5107 0.9465 0.1175 0.0723(13) Uiso 1 1 calc R . .
C55 C 0.3911(2) 0.9419(2) 0.16425(16) 0.0637(8) Uani 1 1 d . . .
H55 H 0.3884 0.9930 0.1887 0.0723(13) Uiso 1 1 calc R . .
P2 P 0.39163(4) 0.76060(4) 0.29856(3) 0.03450(13) Uani 1 1 d . . .
C211 C 0.35672(17) 0.80577(14) 0.38546(13) 0.0416(5) Uani 1 1 d . . .
H11A H 0.4097 0.8300 0.4177 0.0723(13) Uiso 1 1 calc R . .
H11B H 0.3133 0.8503 0.3701 0.0723(13) Uiso 1 1 calc R . .
N211 N 0.31531(13) 0.74383(13) 0.43067(11) 0.0444(5) Uani 1 1 d . . .
C213 C 0.23349(17) 0.70717(18) 0.38457(16) 0.0527(6) Uani 1 1 d . . .
H13A H 0.2027 0.6738 0.4179 0.0723(13) Uiso 1 1 calc R . .
H13B H 0.1926 0.7519 0.3641 0.0723(13) Uiso 1 1 calc R . .
N231 N 0.25050(14) 0.65480(14) 0.32076(13) 0.0511(5) Uani 1 1 d . . .
C221 C 0.45402(16) 0.66880(14) 0.34528(14) 0.0413(5) Uani 1 1 d . . .
H21A H 0.4680 0.6312 0.3060 0.0723(13) Uiso 1 1 calc R . .
H21B H 0.5112 0.6873 0.3755 0.0723(13) Uiso 1 1 calc R . .
C223 C 0.31685(19) 0.59078(16) 0.35179(16) 0.0529(6) Uani 1 1 d . . .
H23A H 0.2893 0.5542 0.3849 0.0723(13) Uiso 1 1 calc R . .
H23B H 0.3307 0.5574 0.3096 0.0723(13) Uiso 1 1 calc R . .
N221 N 0.40191(14) 0.62341(12) 0.39518(11) 0.0435(5) Uani 1 1 d . . .
C212 C 0.38063(17) 0.67632(16) 0.45706(14) 0.0463(6) Uani 1 1 d . . .
H12A H 0.4367 0.7009 0.4840 0.0723(13) Uiso 1 1 calc R . .
H12B H 0.3558 0.6417 0.4933 0.0723(13) Uiso 1 1 calc R . .
C231 C 0.28334(17) 0.70502(16) 0.26178(15) 0.0478(6) Uani 1 1 d . . .
H31A H 0.2370 0.7456 0.2416 0.0723(13) Uiso 1 1 calc R . .
H31B H 0.2924 0.6688 0.2198 0.0723(13) Uiso 1 1 calc R . .
P3 P 0.53992(4) 0.91265(3) 0.30393(3) 0.03565(14) Uani 1 1 d . . .
N311 N 0.56176(15) 1.03898(12) 0.41220(14) 0.0507(5) Uani 1 1 d . . .
N321 N 0.68544(15) 1.02164(14) 0.33743(14) 0.0552(6) Uani 1 1 d . . .
N331 N 0.66876(14) 0.91963(12) 0.43829(11) 0.0446(5) Uani 1 1 d . . .
C311 C 0.49205(17) 0.99553(15) 0.35803(16) 0.0474(6) Uani 1 1 d . . .
H11C H 0.4600 1.0357 0.3220 0.0723(13) Uiso 1 1 calc R . .
H11D H 0.4482 0.9709 0.3859 0.0723(13) Uiso 1 1 calc R . .
C321 C 0.63153(18) 0.97575(17) 0.27332(15) 0.0533(7) Uani 1 1 d . . .
H21C H 0.6715 0.9392 0.2508 0.0723(13) Uiso 1 1 calc R . .
H21D H 0.6045 1.0151 0.2342 0.0723(13) Uiso 1 1 calc R . .
C331 C 0.61192(16) 0.86132(14) 0.38658(13) 0.0406(5) Uani 1 1 d . . .
H31C H 0.5730 0.8310 0.4155 0.0723(13) Uiso 1 1 calc R . .
H31D H 0.6511 0.8211 0.3676 0.0723(13) Uiso 1 1 calc R . .
C313 C 0.61144(19) 0.98100(16) 0.46882(15) 0.0519(6) Uani 1 1 d . . .
H13C H 0.6497 1.0133 0.5083 0.0723(13) Uiso 1 1 calc R . .
H13D H 0.5675 0.9512 0.4932 0.0723(13) Uiso 1 1 calc R . .
C312 C 0.6287(2) 1.08003(16) 0.37216(19) 0.0606(8) Uani 1 1 d . . .
H12C H 0.5963 1.1158 0.3323 0.0723(13) Uiso 1 1 calc R . .
H12D H 0.6680 1.1152 0.4084 0.0723(13) Uiso 1 1 calc R . .
C323 C 0.73084(17) 0.96595(17) 0.39749(17) 0.0543(7) Uani 1 1 d . . .
H23C H 0.7721 0.9986 0.4345 0.0723(13) Uiso 1 1 calc R . .
H23D H 0.7672 0.9262 0.3746 0.0723(13) Uiso 1 1 calc R . .
N1 N 0.55205(13) 0.75884(12) 0.22076(11) 0.0416(4) Uani 1 1 d . . .
C1 C 0.61005(17) 0.71370(15) 0.21841(15) 0.0455(6) Uani 1 1 d . . .
C2 C 0.6839(2) 0.65580(17) 0.2142(2) 0.0662(8) Uani 1 1 d . . .
H2A H 0.6777 0.6340 0.1631 0.0723(13) Uiso 1 1 calc R . .
H2B H 0.6817 0.6108 0.2496 0.0723(13) Uiso 1 1 calc R . .
H2C H 0.7412 0.6844 0.2272 0.0723(13) Uiso 1 1 calc R . .
B1 B -0.03130(19) 0.85967(16) 0.21651(16) 0.0399(6) Uani 1 1 d . . .
C11 C 0.02809(15) 0.83421(14) 0.14953(13) 0.0377(5) Uani 1 1 d . . .
C12 C 0.05612(17) 0.89867(16) 0.10535(14) 0.0457(6) Uani 1 1 d . . .
H12 H 0.0405 0.9532 0.1154 0.0723(13) Uiso 1 1 calc R . .
C13 C 0.10618(18) 0.88478(19) 0.04728(14) 0.0549(7) Uani 1 1 d . . .
H13 H 0.1229 0.9295 0.0193 0.0723(13) Uiso 1 1 calc R . .
C14 C 0.13096(18) 0.8054(2) 0.03115(15) 0.0576(7) Uani 1 1 d . . .
H14 H 0.1656 0.7959 -0.0069 0.0723(13) Uiso 1 1 calc R . .
C15 C 0.10396(19) 0.74013(19) 0.07196(16) 0.0568(7) Uani 1 1 d . . .
H15 H 0.1203 0.6860 0.0613 0.0723(13) Uiso 1 1 calc R . .
C16 C 0.05201(17) 0.75395(15) 0.12956(14) 0.0466(6) Uani 1 1 d . . .
H16 H 0.0329 0.7084 0.1552 0.0723(13) Uiso 1 1 calc R . .
C21 C 0.02650(18) 0.92965(14) 0.27395(14) 0.0439(6) Uani 1 1 d . . .
C22 C 0.12116(19) 0.93400(15) 0.28733(14) 0.0478(6) Uani 1 1 d . . .
H22 H 0.1529 0.8984 0.2600 0.0723(13) Uiso 1 1 calc R . .
C23 C 0.1706(2) 0.98865(18) 0.33929(16) 0.0626(7) Uani 1 1 d . . .
H23 H 0.2339 0.9884 0.3462 0.0723(13) Uiso 1 1 calc R . .
C24 C 0.1274(3) 1.04300(19) 0.38057(18) 0.0761(10) Uani 1 1 d . . .
H24 H 0.1602 1.0806 0.4148 0.0723(13) Uiso 1 1 calc R . .
C25 C 0.0343(3) 1.0402(2) 0.3699(2) 0.0889(12) Uani 1 1 d . . .
H25 H 0.0034 1.0761 0.3976 0.0723(13) Uiso 1 1 calc R . .
C26 C -0.0148(2) 0.98484(19) 0.31834(18) 0.0701(9) Uani 1 1 d . . .
H26 H -0.0780 0.9844 0.3131 0.0723(13) Uiso 1 1 calc R . .
C31 C -0.12812(17) 0.89625(15) 0.16873(14) 0.0436(6) Uani 1 1 d . . .
C32 C -0.19975(18) 0.84333(17) 0.13874(15) 0.0497(6) Uani 1 1 d . . .
H32 H -0.1939 0.7867 0.1500 0.0723(13) Uiso 1 1 calc R . .
C33 C -0.27911(19) 0.8710(2) 0.09307(17) 0.0607(7) Uani 1 1 d . . .
H33 H -0.3250 0.8331 0.0747 0.0723(13) Uiso 1 1 calc R . .
C34 C -0.2907(2) 0.9540(2) 0.07472(18) 0.0655(8) Uani 1 1 d . . .
H34 H -0.3442 0.9728 0.0443 0.0723(13) Uiso 1 1 calc R . .
C35 C -0.2224(2) 1.0080(2) 0.10186(18) 0.0652(8) Uani 1 1 d . . .
H35 H -0.2290 1.0643 0.0893 0.0723(13) Uiso 1 1 calc R . .
C36 C -0.14326(19) 0.98064(17) 0.14782(17) 0.0551(7) Uani 1 1 d . . .
H36 H -0.0981 1.0195 0.1657 0.0723(13) Uiso 1 1 calc R . .
C41 C -0.05034(16) 0.78423(14) 0.27501(14) 0.0416(5) Uani 1 1 d . . .
C42 C 0.00959(17) 0.71918(15) 0.29963(14) 0.0468(6) Uani 1 1 d . . .
H42 H 0.0616 0.7136 0.2777 0.0723(13) Uiso 1 1 calc R . .
C43 C -0.0047(2) 0.66231(17) 0.35529(16) 0.0582(7) Uani 1 1 d . . .
H43 H 0.0373 0.6196 0.3692 0.0723(13) Uiso 1 1 calc R . .
C44 C -0.0793(2) 0.6679(2) 0.39004(17) 0.0669(8) Uani 1 1 d . . .
H44 H -0.0886 0.6297 0.4274 0.0723(13) Uiso 1 1 calc R . .
C45 C -0.1397(2) 0.7310(2) 0.36853(19) 0.0801(10) Uani 1 1 d . . .
H45 H -0.1907 0.7364 0.3918 0.0723(13) Uiso 1 1 calc R . .
C46 C -0.1257(2) 0.7871(2) 0.31225(17) 0.0656(8) Uani 1 1 d . . .
H46 H -0.1687 0.8289 0.2985 0.0723(13) Uiso 1 1 calc R . .
H88 H 0.2408 0.8008 0.4849 0.0723(13) Uiso 1 1 d . . .
O88 O 0.1924(3) 0.8346(2) 0.5224(2) 0.1443(14) Uani 1 1 d . . .
C88 C 0.1016(3) 0.8396(3) 0.4846(3) 0.1040(13) Uani 1 1 d . . .
H88A H 0.0989 0.8307 0.4306 0.0723(13) Uiso 1 1 calc R . .
H88B H 0.0777 0.8938 0.4928 0.0723(13) Uiso 1 1 calc R . .
H88C H 0.0661 0.7977 0.5046 0.0723(13) Uiso 1 1 calc R . .

loop_
_atom_site_aniso_label
_atom_site_aniso_U_11
_atom_site_aniso_U_22
_atom_site_aniso_U_33
_atom_site_aniso_U_23
_atom_site_aniso_U_13
_atom_site_aniso_U_12
Fe1 0.03531(18) 0.04526(19) 0.03230(17) 0.00414(13) 0.00944(13) 0.00917(14)
C51 0.0415(15) 0.094(2) 0.0538(16) 0.0285(16) 0.0075(13) 0.0200(15)
C52 0.073(2) 0.077(2) 0.0457(16) 0.0062(15) -0.0138(15) 0.0016(17)
C53 0.081(2) 0.111(3) 0.0331(14) 0.0045(16) 0.0130(15) 0.032(2)
C54 0.0586(18) 0.104(3) 0.0491(16) 0.0330(18) 0.0093(14) 0.0012(18)
C55 0.075(2) 0.0623(18) 0.0506(16) 0.0180(14) 0.0021(15) 0.0219(16)
P2 0.0303(3) 0.0389(3) 0.0347(3) 0.0014(2) 0.0070(2) 0.0061(2)
C211 0.0438(13) 0.0407(12) 0.0433(12) -0.0022(10) 0.0159(11) 0.0040(10)
N211 0.0406(11) 0.0512(12) 0.0443(11) 0.0015(9) 0.0155(9) 0.0022(9)
C213 0.0356(13) 0.0626(16) 0.0621(16) 0.0082(13) 0.0143(12) 0.0000(12)
N231 0.0406(11) 0.0575(13) 0.0531(12) 0.0025(10) 0.0023(10) -0.0091(10)
C221 0.0380(12) 0.0403(12) 0.0467(13) 0.0041(10) 0.0106(10) 0.0091(10)
C223 0.0564(16) 0.0424(13) 0.0583(16) 0.0001(12) 0.0057(13) -0.0067(12)
N221 0.0439(11) 0.0401(10) 0.0460(11) 0.0052(9) 0.0068(9) 0.0039(9)
C212 0.0445(13) 0.0545(14) 0.0400(12) 0.0087(11) 0.0080(11) 0.0001(11)
C231 0.0403(13) 0.0554(15) 0.0448(13) 0.0017(11) -0.0003(11) -0.0027(11)
P3 0.0360(3) 0.0355(3) 0.0379(3) 0.0049(2) 0.0134(2) 0.0050(2)
N311 0.0500(13) 0.0375(10) 0.0683(14) -0.0086(10) 0.0206(11) -0.0029(9)
N321 0.0502(13) 0.0528(13) 0.0671(14) 0.0086(11) 0.0230(12) -0.0097(10)
N331 0.0441(11) 0.0447(11) 0.0452(11) -0.0035(9) 0.0082(9) -0.0042(9)
C311 0.0418(13) 0.0378(12) 0.0657(16) -0.0062(12) 0.0179(12) 0.0020(11)
C321 0.0521(15) 0.0603(16) 0.0522(15) 0.0127(13) 0.0218(13) -0.0030(13)
C331 0.0451(13) 0.0373(11) 0.0394(12) 0.0022(9) 0.0075(10) 0.0010(10)
C313 0.0568(16) 0.0524(15) 0.0498(14) -0.0131(12) 0.0186(13) -0.0113(12)
C312 0.0607(18) 0.0380(13) 0.087(2) 0.0042(13) 0.0231(16) -0.0084(12)
C323 0.0381(13) 0.0607(16) 0.0665(17) -0.0044(14) 0.0156(13) -0.0051(12)
N1 0.0411(11) 0.0468(11) 0.0396(10) -0.0022(8) 0.0149(9) 0.0052(9)
C1 0.0448(14) 0.0447(13) 0.0516(14) -0.0001(11) 0.0210(12) 0.0037(11)
C2 0.0555(17) 0.0498(15) 0.102(2) 0.0077(15) 0.0377(17) 0.0136(13)
B1 0.0426(15) 0.0348(12) 0.0452(14) -0.0033(11) 0.0155(12) 0.0010(11)
C11 0.0358(12) 0.0404(12) 0.0371(11) -0.0066(9) 0.0067(9) -0.0024(10)
C12 0.0484(14) 0.0478(13) 0.0430(13) -0.0069(11) 0.0135(11) -0.0082(11)
C13 0.0507(15) 0.0740(18) 0.0425(14) -0.0117(13) 0.0151(12) -0.0210(14)
C14 0.0425(14) 0.090(2) 0.0420(14) -0.0214(14) 0.0111(12) -0.0053(14)
C15 0.0535(16) 0.0647(17) 0.0505(15) -0.0228(13) 0.0043(13) 0.0129(14)
C16 0.0519(15) 0.0442(13) 0.0436(13) -0.0099(10) 0.0083(11) 0.0007(11)
C21 0.0587(16) 0.0350(11) 0.0401(12) -0.0011(9) 0.0149(11) 0.0033(11)
C22 0.0597(16) 0.0410(13) 0.0420(13) -0.0003(10) 0.0069(12) -0.0020(12)
C23 0.075(2) 0.0533(16) 0.0535(16) 0.0010(13) -0.0055(15) -0.0081(15)
C24 0.113(3) 0.0502(17) 0.0565(18) -0.0133(14) -0.0090(19) -0.0062(19)
C25 0.124(3) 0.069(2) 0.073(2) -0.0358(18) 0.017(2) 0.018(2)
C26 0.078(2) 0.0665(19) 0.0683(19) -0.0231(16) 0.0193(17) 0.0126(16)
C31 0.0454(14) 0.0452(13) 0.0445(13) 0.0013(10) 0.0201(11) 0.0045(11)
C32 0.0467(14) 0.0527(14) 0.0532(15) 0.0012(12) 0.0182(12) -0.0007(12)
C33 0.0436(15) 0.084(2) 0.0570(16) -0.0071(15) 0.0151(13) -0.0033(15)
C34 0.0497(17) 0.091(2) 0.0582(17) 0.0080(16) 0.0155(14) 0.0212(17)
C35 0.0638(19) 0.0623(18) 0.0737(19) 0.0176(16) 0.0233(16) 0.0212(16)
C36 0.0520(16) 0.0481(14) 0.0684(18) 0.0048(13) 0.0193(14) 0.0038(12)
C41 0.0444(13) 0.0404(12) 0.0415(12) -0.0033(10) 0.0115(10) -0.0029(10)
C42 0.0465(14) 0.0472(14) 0.0453(13) -0.0043(11) 0.0045(11) -0.0016(11)
C43 0.0716(19) 0.0449(14) 0.0523(15) 0.0013(12) -0.0054(14) -0.0033(14)
C44 0.077(2) 0.0683(19) 0.0526(16) 0.0161(14) 0.0019(15) -0.0257(17)
C45 0.065(2) 0.111(3) 0.072(2) 0.030(2) 0.0330(18) 0.004(2)
C46 0.0636(19) 0.076(2) 0.0638(18) 0.0198(15) 0.0298(15) 0.0199(15)
O88 0.160(3) 0.154(3) 0.108(2) -0.055(2) -0.007(2) 0.019(3)
C88 0.115(4) 0.111(3) 0.085(3) -0.010(2) 0.014(3) 0.010(3)

loop_
_atom_type_symbol
_atom_type_description
_atom_type_scat_dispersion_real
_atom_type_scat_dispersion_imag
_atom_type_scat_source
C C 0.0033 0.0016 'International Tables Vol C Tables 4.2.6.8 and 6.1.1.4'
H H 0.0000 0.0000 'International Tables Vol C Tables 4.2.6.8 and 6.1.1.4'
B B 0.0013 0.0007 'International Tables Vol C Tables 4.2.6.8 and 6.1.1.4'
N N 0.0061 0.0033 'International Tables Vol C Tables 4.2.6.8 and 6.1.1.4'
P P 0.1023 0.0942 'International Tables Vol C Tables 4.2.6.8 and 6.1.1.4'
Fe Fe 0.3463 0.8444 'International Tables Vol C Tables 4.2.6.8 and 6.1.1.4'
O O 0.0106 0.0060 'International Tables Vol C Tables 4.2.6.8 and 6.1.1.4'

loop_
_geom_angle_atom_site_label_1
_geom_angle_atom_site_label_2
_geom_angle_atom_site_label_3
_geom_angle
_geom_angle_site_symmetry_1
_geom_angle_site_symmetry_3
_geom_angle_publ_flag
N1 Fe1 C55 145.73(10) . . ?
N1 Fe1 C51 147.31(11) . . ?
C55 Fe1 C51 39.22(12) . . ?
N1 Fe1 C54 106.40(11) . . ?
C55 Fe1 C54 39.50(12) . . ?
C51 Fe1 C54 65.59(12) . . ?
N1 Fe1 C53 88.64(11) . . ?
C55 Fe1 C53 65.29(13) . . ?
C51 Fe1 C53 65.34(12) . . ?
C54 Fe1 C53 38.19(13) . . ?
N1 Fe1 C52 107.82(11) . . ?
C55 Fe1 C52 66.07(13) . . ?
C51 Fe1 C52 39.50(12) . . ?
C54 Fe1 C52 65.32(13) . . ?
C53 Fe1 C52 38.99(13) . . ?
N1 Fe1 P3 89.57(6) . . y
C55 Fe1 P3 91.39(10) . . ?
C51 Fe1 P3 122.14(10) . . ?
C54 Fe1 P3 96.42(11) . . ?
C53 Fe1 P3 130.80(12) . . ?
C52 Fe1 P3 157.39(10) . . ?
N1 Fe1 P2 91.67(6) . . y
C55 Fe1 P2 122.20(9) . . ?
C51 Fe1 P2 92.25(8) . . ?
C54 Fe1 P2 157.82(9) . . ?
C53 Fe1 P2 132.72(12) . . ?
C52 Fe1 P2 97.30(10) . . ?
P3 Fe1 P2 96.48(2) . . y
C55 C51 C52 108.3(3) . . ?
C55 C51 Fe1 70.24(16) . . ?
C52 C51 Fe1 70.82(16) . . ?
C55 C51 H51 125.9 . . ?
C52 C51 H51 125.9 . . ?
Fe1 C51 H51 124.7 . . ?
C53 C52 C51 106.6(3) . . ?
C53 C52 Fe1 70.36(18) . . ?
C51 C52 Fe1 69.68(17) . . ?
C53 C52 H52 126.7 . . ?
C51 C52 H52 126.7 . . ?
Fe1 C52 H52 124.9 . . ?
C54 C53 C52 109.5(3) . . ?
C54 C53 Fe1 70.89(17) . . ?
C52 C53 Fe1 70.65(16) . . ?
C54 C53 H53 125.2 . . ?
C52 C53 H53 125.2 . . ?
Fe1 C53 H53 124.8 . . ?
C53 C54 C55 108.1(3) . . ?
C53 C54 Fe1 70.92(17) . . ?
C55 C54 Fe1 69.69(15) . . ?
C53 C54 H54 125.9 . . ?
C55 C54 H54 125.9 . . ?
Fe1 C54 H54 125.0 . . ?
C51 C55 C54 107.4(3) . . ?
C51 C55 Fe1 70.54(16) . . ?
C54 C55 Fe1 70.81(17) . . ?
C51 C55 H55 126.3 . . ?
C54 C55 H55 126.3 . . ?
Fe1 C55 H55 124.0 . . ?
C211 P2 C221 97.57(11) . . ?
C211 P2 C231 97.14(11) . . ?
C221 P2 C231 96.45(12) . . ?
C211 P2 Fe1 122.46(8) . . ?
C221 P2 Fe1 119.35(7) . . ?
C231 P2 Fe1 118.40(8) . . ?
N211 C211 P2 113.08(15) . . ?
N211 C211 H11A 109.0 . . ?
P2 C211 H11A 109.0 . . ?
N211 C211 H11B 109.0 . . ?
P2 C211 H11B 109.0 . . ?
H11A C211 H11B 107.8 . . ?
C213 N211 C212 108.7(2) . . ?
C213 N211 C211 110.7(2) . . ?
C212 N211 C211 110.42(17) . . ?
N231 C213 N211 114.77(19) . . ?
N231 C213 H13A 108.6 . . ?
N211 C213 H13A 108.6 . . ?
N231 C213 H13B 108.6 . . ?
N211 C213 H13B 108.6 . . ?
H13A C213 H13B 107.6 . . ?
C223 N231 C213 108.0(2) . . ?
C223 N231 C231 111.3(2) . . ?
C213 N231 C231 111.0(2) . . ?
N221 C221 P2 112.60(15) . . ?
N221 C221 H21A 109.1 . . ?
P2 C221 H21A 109.1 . . ?
N221 C221 H21B 109.1 . . ?
P2 C221 H21B 109.1 . . ?
H21A C221 H21B 107.8 . . ?
N221 C223 N231 114.4(2) . . ?
N221 C223 H23A 108.7 . . ?
N231 C223 H23A 108.7 . . ?
N221 C223 H23B 108.7 . . ?
N231 C223 H23B 108.7 . . ?
H23A C223 H23B 107.6 . . ?
C223 N221 C212 108.6(2) . . ?
C223 N221 C221 111.3(2) . . ?
C212 N221 C221 111.75(18) . . ?
N221 C212 N211 113.95(19) . . ?
N221 C212 H12A 108.8 . . ?
N211 C212 H12A 108.8 . . ?
N221 C212 H12B 108.8 . . ?
N211 C212 H12B 108.8 . . ?
H12A C212 H12B 107.7 . . ?
N231 C231 P2 113.04(17) . . ?
N231 C231 H31A 109.0 . . ?
P2 C231 H31A 109.0 . . ?
N231 C231 H31B 109.0 . . ?
P2 C231 H31B 109.0 . . ?
H31A C231 H31B 107.8 . . ?
C331 P3 C311 97.63(12) . . ?
C331 P3 C321 96.84(12) . . ?
C311 P3 C321 97.50(12) . . ?
C331 P3 Fe1 119.48(8) . . ?
C311 P3 Fe1 122.13(9) . . ?
C321 P3 Fe1 117.99(9) . . ?
C311 N311 C313 111.19(19) . . ?
C311 N311 C312 111.1(2) . . ?
C313 N311 C312 107.9(2) . . ?
C323 N321 C312 108.2(2) . . ?
C323 N321 C321 112.2(2) . . ?
C312 N321 C321 111.5(2) . . ?
C313 N331 C331 110.28(19) . . ?
C313 N331 C323 107.46(19) . . ?
C331 N331 C323 111.04(19) . . ?
N311 C311 P3 112.77(16) . . ?
N311 C311 H11C 109.0 . . ?
P3 C311 H11C 109.0 . . ?
N311 C311 H11D 109.0 . . ?
P3 C311 H11D 109.0 . . ?
H11C C311 H11D 107.8 . . ?
N321 C321 P3 112.24(16) . . ?
N321 C321 H21C 109.2 . . ?
P3 C321 H21C 109.2 . . ?
N321 C321 H21D 109.2 . . ?
P3 C321 H21D 109.2 . . ?
H21C C321 H21D 107.9 . . ?
N331 C331 P3 113.65(16) . . ?
N331 C331 H31C 108.8 . . ?
P3 C331 H31C 108.8 . . ?
N331 C331 H31D 108.8 . . ?
P3 C331 H31D 108.8 . . ?
H31C C331 H31D 107.7 . . ?
N331 C313 N311 115.4(2) . . ?
N331 C313 H13C 108.4 . . ?
N311 C313 H13C 108.4 . . ?
N331 C313 H13D 108.4 . . ?
N311 C313 H13D 108.4 . . ?
H13C C313 H13D 107.5 . . ?
N321 C312 N311 113.9(2) . . ?
N321 C312 H12C 108.8 . . ?
N311 C312 H12C 108.8 . . ?
N321 C312 H12D 108.8 . . ?
N311 C312 H12D 108.8 . . ?
H12C C312 H12D 107.7 . . ?
N321 C323 N331 114.5(2) . . ?
N321 C323 H23C 108.6 . . ?
N331 C323 H23C 108.6 . . ?
N321 C323 H23D 108.6 . . ?
N331 C323 H23D 108.6 . . ?
H23C C323 H23D 107.6 . . ?
C1 N1 Fe1 176.0(2) . . ?
N1 C1 C2 179.2(3) . . ?
C1 C2 H2A 109.5 . . ?
C1 C2 H2B 109.5 . . ?
H2A C2 H2B 109.5 . . ?
C1 C2 H2C 109.5 . . ?
H2A C2 H2C 109.5 . . ?
H2B C2 H2C 109.5 . . ?
C31 B1 C41 110.57(19) . . ?
C31 B1 C11 104.57(19) . . ?
C41 B1 C11 116.31(19) . . ?
C31 B1 C21 112.92(19) . . ?
C41 B1 C21 103.90(19) . . ?
C11 B1 C21 108.81(19) . . ?
C16 C11 C12 115.0(2) . . ?
C16 C11 B1 127.0(2) . . ?
C12 C11 B1 117.93(19) . . ?
C13 C12 C11 123.1(2) . . ?
C13 C12 H12 118.5 . . ?
C11 C12 H12 118.5 . . ?
C14 C13 C12 120.2(3) . . ?
C14 C13 H13 119.9 . . ?
C12 C13 H13 119.9 . . ?
C13 C14 C15 118.9(2) . . ?
C13 C14 H14 120.5 . . ?
C15 C14 H14 120.5 . . ?
C14 C15 C16 120.9(2) . . ?
C14 C15 H15 119.6 . . ?
C16 C15 H15 119.6 . . ?
C11 C16 C15 121.9(2) . . ?
C11 C16 H16 119.1 . . ?
C15 C16 H16 119.1 . . ?
C22 C21 C26 114.0(2) . . ?
C22 C21 B1 122.9(2) . . ?
C26 C21 B1 122.9(2) . . ?
C23 C22 C21 123.4(3) . . ?
C23 C22 H22 118.3 . . ?
C21 C22 H22 118.3 . . ?
C24 C23 C22 120.8(3) . . ?
C24 C23 H23 119.6 . . ?
C22 C23 H23 119.6 . . ?
C25 C24 C23 117.8(3) . . ?
C25 C24 H24 121.1 . . ?
C23 C24 H24 121.1 . . ?
C24 C25 C26 121.2(3) . . ?
C24 C25 H25 119.4 . . ?
C26 C25 H25 119.4 . . ?
C25 C26 C21 122.8(3) . . ?
C25 C26 H26 118.6 . . ?
C21 C26 H26 118.6 . . ?
C32 C31 C36 114.0(2) . . ?
C32 C31 B1 121.5(2) . . ?
C36 C31 B1 124.2(2) . . ?
C33 C32 C31 123.1(3) . . ?
C33 C32 H32 118.4 . . ?
C31 C32 H32 118.4 . . ?
C34 C33 C32 120.6(3) . . ?
C34 C33 H33 119.7 . . ?
C32 C33 H33 119.7 . . ?
C35 C34 C33 118.6(3) . . ?
C35 C34 H34 120.7 . . ?
C33 C34 H34 120.7 . . ?
C34 C35 C36 121.0(3) . . ?
C34 C35 H35 119.5 . . ?
C36 C35 H35 119.5 . . ?
C35 C36 C31 122.7(3) . . ?
C35 C36 H36 118.7 . . ?
C31 C36 H36 118.7 . . ?
C42 C41 C46 113.6(2) . . ?
C42 C41 B1 125.0(2) . . ?
C46 C41 B1 120.9(2) . . ?
C43 C42 C41 123.0(2) . . ?
C43 C42 H42 118.5 . . ?
C41 C42 H42 118.5 . . ?
C44 C43 C42 121.1(3) . . ?
C44 C43 H43 119.5 . . ?
C42 C43 H43 119.5 . . ?
C45 C44 C43 118.3(3) . . ?
C45 C44 H44 120.9 . . ?
C43 C44 H44 120.9 . . ?
C44 C45 C46 120.4(3) . . ?
C44 C45 H45 119.8 . . ?
C46 C45 H45 119.8 . . ?
C45 C46 C41 123.6(3) . . ?
C45 C46 H46 118.2 . . ?
C41 C46 H46 118.2 . . ?
C88 O88 H88 112.8(3) . . ?
O88 C88 H88A 109.5 . . ?
O88 C88 H88B 109.5 . . ?
H88A C88 H88B 109.5 . . ?
O88 C88 H88C 109.5 . . ?
H88A C88 H88C 109.5 . . ?
H88B C88 H88C 109.5 . . ?

loop_
_geom_bond_atom_site_label_1
_geom_bond_atom_site_label_2
_geom_bond_distance
_geom_bond_site_symmetry_2
_geom_bond_publ_flag
Fe1 N1 1.9099(19) . y
Fe1 C55 2.077(3) . ?
Fe1 C51 2.081(3) . ?
Fe1 C54 2.092(3) . ?
Fe1 C53 2.092(3) . ?
Fe1 C52 2.096(3) . ?
Fe1 P3 2.1877(7) . y
Fe1 P2 2.2099(6) . y
C51 C55 1.396(4) . ?
C51 C52 1.412(4) . ?
C51 H51 0.9300 . ?
C52 C53 1.398(5) . ?
C52 H52 0.9300 . ?
C53 C54 1.369(5) . ?
C53 H53 0.9300 . ?
C54 C55 1.409(4) . ?
C54 H54 0.9300 . ?
C55 H55 0.9300 . ?
P2 C211 1.856(2) . ?
P2 C221 1.856(2) . ?
P2 C231 1.858(2) . ?
C211 N211 1.477(3) . ?
C211 H11A 0.9700 . ?
C211 H11B 0.9700 . ?
N211 C213 1.466(3) . ?
N211 C212 1.476(3) . ?
C213 N231 1.465(3) . ?
C213 H13A 0.9700 . ?
C213 H13B 0.9700 . ?
N231 C223 1.463(3) . ?
N231 C231 1.469(3) . ?
C221 N221 1.468(3) . ?
C221 H21A 0.9700 . ?
C221 H21B 0.9700 . ?
C223 N221 1.459(3) . ?
C223 H23A 0.9700 . ?
C223 H23B 0.9700 . ?
N221 C212 1.464(3) . ?
C212 H12A 0.9700 . ?
C212 H12B 0.9700 . ?
C231 H31A 0.9700 . ?
C231 H31B 0.9700 . ?
P3 C331 1.848(2) . ?
P3 C311 1.853(2) . ?
P3 C321 1.855(2) . ?
N311 C311 1.461(3) . ?
N311 C313 1.468(4) . ?
N311 C312 1.476(3) . ?
N321 C323 1.460(4) . ?
N321 C312 1.468(3) . ?
N321 C321 1.468(4) . ?
N331 C313 1.467(3) . ?
N331 C331 1.468(3) . ?
N331 C323 1.471(3) . ?
C311 H11C 0.9700 . ?
C311 H11D 0.9700 . ?
C321 H21C 0.9700 . ?
C321 H21D 0.9700 . ?
C331 H31C 0.9700 . ?
C331 H31D 0.9700 . ?
C313 H13C 0.9700 . ?
C313 H13D 0.9700 . ?
C312 H12C 0.9700 . ?
C312 H12D 0.9700 . ?
C323 H23C 0.9700 . ?
C323 H23D 0.9700 . ?
N1 C1 1.134(3) . ?
C1 C2 1.452(3) . ?
C2 H2A 0.9600 . ?
C2 H2B 0.9600 . ?
C2 H2C 0.9600 . ?
B1 C31 1.647(4) . ?
B1 C41 1.649(3) . ?
B1 C11 1.651(3) . ?
B1 C21 1.651(4) . ?
C11 C16 1.397(3) . ?
C11 C12 1.403(3) . ?
C12 C13 1.390(3) . ?
C12 H12 0.9300 . ?
C13 C14 1.369(4) . ?
C13 H13 0.9300 . ?
C14 C15 1.371(4) . ?
C14 H14 0.9300 . ?
C15 C16 1.402(3) . ?
C15 H15 0.9300 . ?
C16 H16 0.9300 . ?
C21 C22 1.391(4) . ?
C21 C26 1.396(3) . ?
C22 C23 1.385(4) . ?
C22 H22 0.9300 . ?
C23 C24 1.369(4) . ?
C23 H23 0.9300 . ?
C24 C25 1.368(5) . ?
C24 H24 0.9300 . ?
C25 C26 1.386(5) . ?
C25 H25 0.9300 . ?
C26 H26 0.9300 . ?
C31 C32 1.394(4) . ?
C31 C36 1.410(3) . ?
C32 C33 1.383(4) . ?
C32 H32 0.9300 . ?
C33 C34 1.372(4) . ?
C33 H33 0.9300 . ?
C34 C35 1.359(4) . ?
C34 H34 0.9300 . ?
C35 C36 1.381(4) . ?
C35 H35 0.9300 . ?
C36 H36 0.9300 . ?
C41 C42 1.392(3) . ?
C41 C46 1.399(3) . ?
C42 C43 1.386(4) . ?
C42 H42 0.9300 . ?
C43 C44 1.365(4) . ?
C43 H43 0.9300 . ?
C44 C45 1.363(5) . ?
C44 H44 0.9300 . ?
C45 C46 1.385(4) . ?
C45 H45 0.9300 . ?
C46 H46 0.9300 . ?
O88 C88 1.403(5) . ?
O88 H88 1.192(4) . ?
C88 H88A 0.9600 . ?
C88 H88B 0.9600 . ?
C88 H88C 0.9600 . ?
